data_1567090
loop_
_publ_author_name
'Samperisi, Laura'
'Zou, Xiaodong'
'Huang, Zhehao'

_publ_section_title
;
 How to get maximum structure information from anisotropic displacement
 parameters obtained by three-dimensional electron diffraction: an
 experimental study on metal--organic frameworks
;
_journal_issue 4
_journal_name_full IUCrJ
_journal_page_first
;
;
_journal_paper_doi 10.1107/S2052252522005632
_journal_volume 9
_journal_year 2022
_chemical_formula_sum 'C12 H6 Ga O5'
_chemical_formula_weight 299.89
_space_group_crystal_system tetragonal
_space_group_IT_number 137
_space_group_name_Hall '-P 4ac 2a'
_space_group_name_H-M_alt 'P 42/n m c :2'
_atom_sites_solution_hydrogens geom
_audit_creation_method SHELXL-2014/7
_cell_angle_alpha 90
_cell_angle_beta 90
_cell_angle_gamma 90
_cell_formula_units_Z 8
_cell_length_a 21.570(3)
_cell_length_b 21.570(3)
_cell_length_c 6.7000(13)
_cell_measurement_temperature 293(2)
_cell_volume 3117.3(9)
_computing_structure_refinement 'SHELXL-2014/7 (Sheldrick, 2014)'
_diffrn_ambient_temperature 293(2)
_diffrn_measured_fraction_theta_full 0.998
_diffrn_measured_fraction_theta_max 0.995
_diffrn_radiation_wavelength 0.0251
_diffrn_reflns_av_R_equivalents 0.1639
_diffrn_reflns_av_unetI/netI 0.1084
_diffrn_reflns_Laue_measured_fraction_full 0.998
_diffrn_reflns_Laue_measured_fraction_max 0.995
_diffrn_reflns_limit_h_max 26
_diffrn_reflns_limit_h_min -26
_diffrn_reflns_limit_k_max 24
_diffrn_reflns_limit_k_min -24
_diffrn_reflns_limit_l_max 8
_diffrn_reflns_limit_l_min -8
_diffrn_reflns_number 12124
_diffrn_reflns_point_group_measured_fraction_full 0.998
_diffrn_reflns_point_group_measured_fraction_max 0.995
_diffrn_reflns_theta_full 0.863
_diffrn_reflns_theta_max 0.896
_diffrn_reflns_theta_min 0.047
_exptl_absorpt_coefficient_mu 0.000
_exptl_crystal_density_diffrn 1.278
_exptl_crystal_F_000 398
_refine_diff_density_max 0.195
_refine_diff_density_min -0.342
_refine_diff_density_rms 0.067
_refine_ls_extinction_method none
_refine_ls_goodness_of_fit_ref 1.710
_refine_ls_hydrogen_treatment constr
_refine_ls_matrix_type full
_refine_ls_number_parameters 86
_refine_ls_number_reflns 1671
_refine_ls_number_restraints 0
_refine_ls_restrained_S_all 1.710
_refine_ls_R_factor_all 0.2065
_refine_ls_R_factor_gt 0.1880
_refine_ls_shift/su_max 0.000
_refine_ls_shift/su_mean 0.000
_refine_ls_structure_factor_coef Fsqd
_refine_ls_weighting_details 'w=1/[\s^2^(Fo^2^)+(0.2000P)^2^] where P=(Fo^2^+2Fc^2^)/3'
_refine_ls_weighting_scheme calc
_refine_ls_wR_factor_gt 0.4609
_refine_ls_wR_factor_ref 0.4714
_reflns_Friedel_coverage 0.000
_reflns_number_gt 1288
_reflns_number_total 1671
_reflns_threshold_expression 'I > 2\s(I)'
_cod_data_source_file vq5001.cif
_cod_data_source_block Ga-ndc_1
_cod_original_cell_volume 3117.3(11)
_cod_original_sg_symbol_H-M 'P 42/n m c'
_cod_database_code 1567090
_shelx_shelxl_version_number 2014/7
_shelx_space_group_comment
;
The symmetry employed for this shelxl refinement is uniquely defined
by the following loop, which should always be used as a source of
symmetry information in preference to the above space-group names.
They are only intended as comments.
;

loop_
_space_group_symop_operation_xyz
'x, y, z'
'-x+1/2, -y+1/2, z'
'-y+1/2, x, z+1/2'
'y, -x+1/2, z+1/2'
'-x, y+1/2, -z'
'x+1/2, -y, -z'
'y+1/2, x+1/2, -z+1/2'
'-y, -x, -z+1/2'
'-x, -y, -z'
'x-1/2, y-1/2, -z'
'y-1/2, -x, -z-1/2'
'-y, x-1/2, -z-1/2'
'x, -y-1/2, z'
'-x-1/2, y, z'
'-y-1/2, -x-1/2, z-1/2'
'y, x, z-1/2'

loop_
_atom_site_label
_atom_site_type_symbol
_atom_site_fract_x
_atom_site_fract_y
_atom_site_fract_z
_atom_site_U_iso_or_equiv
_atom_site_adp_type
_atom_site_occupancy
_atom_site_site_symmetry_order
_atom_site_calc_flag
_atom_site_refinement_flags_posn
_atom_site_refinement_flags_adp
_atom_site_refinement_flags_occupancy
_atom_site_disorder_assembly
_atom_site_disorder_group
Ga1 Ga 0.5000 0.5000 0.0000 0.0208(10) Uani 1 2 d S . P . .
O1 O 0.5301(2) 0.4699(2) 0.2500 0.0210(16) Uani 1 2 d S T P . .
O2 O 0.5145(3) 0.5886(2) 0.0759(7) 0.0325(15) Uani 1 1 d . . . . .
C1 C 0.5099(3) 0.6143(3) 0.2435(6) 0.0265(17) Uani 1 1 d . . . . .
O3 O 0.4966(3) 0.5886(3) 0.4042(7) 0.0365(16) Uani 1 1 d . . . . .
C2 C 0.5163(4) 0.6839(3) 0.2472(7) 0.039(2) Uani 1 1 d . . . . .
C5 C 0.5824(4) 0.6859(4) 0.5547(12) 0.068(3) Uani 1 1 d . . . . .
H5 H 0.5815 0.6428 0.5589 0.082 Uiso 1 1 calc R U . . .
C3 C 0.4935(5) 0.7173(4) 0.0902(11) 0.071(3) Uani 1 1 d . . . . .
H3 H 0.4774 0.6964 -0.0196 0.086 Uiso 1 1 calc R U . . .
C6 C 0.6165(8) 0.7171(5) 0.6936(18) 0.121(6) Uani 1 1 d . . . . .
H6 H 0.6397 0.6954 0.7876 0.145 Uiso 1 1 calc R U . . .
C4 C 0.5482(4) 0.7168(3) 0.4047(8) 0.041(2) Uani 1 1 d . . . . .

loop_
_atom_site_aniso_label
_atom_site_aniso_U_11
_atom_site_aniso_U_22
_atom_site_aniso_U_33
_atom_site_aniso_U_23
_atom_site_aniso_U_13
_atom_site_aniso_U_12
Ga1 0.0206(16) 0.0250(16) 0.0167(16) -0.0018(9) 0.0008(9) -0.0011(8)
O1 0.026(2) 0.026(2) 0.012(3) 0.0017(17) 0.0017(17) 0.004(3)
O2 0.063(4) 0.017(3) 0.017(2) -0.001(2) 0.007(2) -0.001(2)
C1 0.055(4) 0.018(3) 0.006(3) 0.004(2) 0.003(2) 0.001(3)
O3 0.061(4) 0.025(3) 0.024(3) 0.002(2) 0.002(2) 0.004(2)
C2 0.078(6) 0.009(3) 0.030(4) 0.004(2) -0.007(3) -0.001(3)
C5 0.112(8) 0.019(4) 0.073(5) 0.010(4) -0.055(5) -0.007(4)
C3 0.154(10) 0.027(4) 0.034(3) -0.009(3) -0.039(5) 0.001(5)
C6 0.198(15) 0.048(6) 0.118(7) -0.007(6) -0.112(9) 0.015(8)
C4 0.069(5) 0.022(4) 0.030(3) -0.005(3) -0.006(3) -0.003(3)

loop_
_atom_type_symbol
_atom_type_description
_atom_type_scat_dispersion_real
_atom_type_scat_dispersion_imag
_atom_type_scat_source
C C 0.0000 0.0000 'International Tables Vol C Tables 4.2.6.8 and 6.1.1.4'
O O 0.0000 0.0000 'International Tables Vol C Tables 4.2.6.8 and 6.1.1.4'
Ga Ga 0.0000 0.0000 'International Tables Vol C Tables 4.2.6.8 and 6.1.1.4'
H H 0.0000 0.0000 'International Tables Vol C Tables 4.2.6.8 and 6.1.1.4'

loop_
_geom_angle_atom_site_label_1
_geom_angle_atom_site_label_2
_geom_angle_atom_site_label_3
_geom_angle
_geom_angle_site_symmetry_1
_geom_angle_site_symmetry_3
_geom_angle_publ_flag
O1 Ga1 O1 180.0 . 9_665 ?
O1 Ga1 O2 92.79(18) . . ?
O1 Ga1 O2 87.21(18) 9_665 . ?
O1 Ga1 O2 87.21(18) . 9_665 ?
O1 Ga1 O2 92.79(18) 9_665 9_665 ?
O2 Ga1 O2 180.0 . 9_665 ?
O1 Ga1 O3 86.8(2) . 16 ?
O1 Ga1 O3 93.2(2) 9_665 16 ?
O2 Ga1 O3 88.2(2) . 16 ?
O2 Ga1 O3 91.8(2) 9_665 16 ?
O1 Ga1 O3 93.2(2) . 8_665 ?
O1 Ga1 O3 86.8(2) 9_665 8_665 ?
O2 Ga1 O3 91.8(2) . 8_665 ?
O2 Ga1 O3 88.2(2) 9_665 8_665 ?
O3 Ga1 O3 180.0(4) 16 8_665 ?
Ga1 O1 Ga1 122.5(4) 8_665 . ?
C1 O2 Ga1 129.5(4) . . ?
O3 C1 O2 126.4(6) . . ?
O3 C1 C2 116.8(5) . . ?
O2 C1 C2 116.6(5) . . ?
C1 O3 Ga1 133.6(5) . 8_665 ?
C3 C2 C4 118.3(6) . . ?
C3 C2 C1 118.7(6) . . ?
C4 C2 C1 123.0(5) . . ?
C6 C5 C4 122.2(8) . . ?
C2 C3 C3 121.9(4) . 13_575 ?
C5 C6 C6 119.6(5) . 13_575 ?
C5 C4 C4 118.2(4) . 13_575 ?
C5 C4 C2 122.3(6) . . ?
C4 C4 C2 119.4(4) 13_575 . ?

loop_
_geom_bond_atom_site_label_1
_geom_bond_atom_site_label_2
_geom_bond_distance
_geom_bond_site_symmetry_2
_geom_bond_publ_flag
Ga1 O1 1.910(3) . ?
Ga1 O1 1.910(3) 9_665 ?
Ga1 O2 2.002(5) . ?
Ga1 O2 2.002(5) 9_665 ?
Ga1 O3 2.017(5) 16 ?
Ga1 O3 2.017(5) 8_665 ?
O1 Ga1 1.910(3) 8_665 ?
O2 C1 1.257(7) . ?
C1 O3 1.246(7) . ?
C1 C2 1.507(9) . ?
O3 Ga1 2.017(5) 8_665 ?
C2 C3 1.367(9) . ?
C2 C4 1.446(8) . ?
C5 C6 1.365(12) . ?
C5 C4 1.414(9) . ?
C3 C3 1.410(15) 13_575 ?
C6 C6 1.42(2) 13_575 ?
C4 C4 1.432(13) 13_575 ?
